data_2227849
loop_
_publ_author_name
'Gao, Rong'
'Yan, Biao'
'Mai, Tao'
'Hu, Ying'
'Guan, Yu-Lei'

_publ_section_title
;
 3,3-Dinitroazetidinium 2-hydroxybenzoate
;
_journal_coeditor_code NG5053
_journal_issue 11
_journal_name_full 'Acta Crystallographica Section E'
_journal_page_first o3036
_journal_paper_doi 10.1107/S1600536810043825
_journal_volume 66
_journal_year 2010
_chemical_formula_iupac 'C3 H6 N3 O4 +, C7 H5 O3 -'
_chemical_formula_moiety 'C3 H6 N3 O4 +, C7 H5 O3 -'
_chemical_formula_sum 'C10 H11 N3 O7'
_chemical_formula_weight 285.22
_chemical_melting_point 379.4
_chemical_name_systematic
;
3,3-Dinitroazetidinium 2-hydroxybenzoate
;
_space_group_IT_number 14
_symmetry_cell_setting monoclinic
_symmetry_space_group_name_Hall '-P 2yn'
_symmetry_space_group_name_H-M 'P 1 21/n 1'
_atom_sites_solution_hydrogens geom
_atom_sites_solution_primary direct
_atom_sites_solution_secondary difmap
_audit_creation_method SHELXL-97
_cell_angle_alpha 90.00
_cell_angle_beta 105.960(5)
_cell_angle_gamma 90.00
_cell_formula_units_Z 4
_cell_length_a 11.174(3)
_cell_length_b 7.013(2)
_cell_length_c 16.661(5)
_cell_measurement_reflns_used 1275
_cell_measurement_temperature 296(2)
_cell_measurement_theta_max 21.87
_cell_measurement_theta_min 2.54
_cell_volume 1255.3(6)
_computing_cell_refinement 'SAINT (Bruker, 2003)'
_computing_data_collection 'SMART (Bruker, 2003)'
_computing_data_reduction 'SAINT (Bruker, 2003)'
_computing_molecular_graphics 'SHELXTL (Sheldrick, 2008)'
_computing_publication_material 'SHELXTL (Sheldrick, 2008)'
_computing_structure_refinement 'SHELXL97 (Sheldrick, 2008)'
_computing_structure_solution 'SHELXS97 (Sheldrick, 2008)'
_diffrn_ambient_temperature 296(2)
_diffrn_measured_fraction_theta_full 0.993
_diffrn_measured_fraction_theta_max 0.993
_diffrn_measurement_device_type 'Bruker APEX CCD area-detector'
_diffrn_measurement_method 'phi and omega scans'
_diffrn_radiation_monochromator graphite
_diffrn_radiation_source 'fine-focus sealed tube'
_diffrn_radiation_type MoK\a
_diffrn_radiation_wavelength 0.71073
_diffrn_reflns_av_R_equivalents 0.0270
_diffrn_reflns_av_sigmaI/netI 0.0338
_diffrn_reflns_limit_h_max 13
_diffrn_reflns_limit_h_min -12
_diffrn_reflns_limit_k_max 8
_diffrn_reflns_limit_k_min -8
_diffrn_reflns_limit_l_max 19
_diffrn_reflns_limit_l_min -18
_diffrn_reflns_number 6012
_diffrn_reflns_theta_full 25.09
_diffrn_reflns_theta_max 25.09
_diffrn_reflns_theta_min 1.97
_exptl_absorpt_coefficient_mu 0.130
_exptl_absorpt_correction_T_max 0.9763
_exptl_absorpt_correction_T_min 0.9552
_exptl_absorpt_correction_type multi-scan
_exptl_absorpt_process_details '(SADABS; Sheldrick, 2000)'
_exptl_crystal_colour colorless
_exptl_crystal_density_diffrn 1.509
_exptl_crystal_density_method 'not measured'
_exptl_crystal_description block
_exptl_crystal_F_000 592
_exptl_crystal_size_max 0.36
_exptl_crystal_size_mid 0.26
_exptl_crystal_size_min 0.19
_refine_diff_density_max 0.335
_refine_diff_density_min -0.171
_refine_ls_extinction_coef 0.008(2)
_refine_ls_extinction_expression Fc^*^=kFc[1+0.001xFc^2^\l^3^/sin(2\q)]^-1/4^
_refine_ls_extinction_method 'SHELXL97 (Sheldrick, 2008)'
_refine_ls_goodness_of_fit_ref 0.994
_refine_ls_hydrogen_treatment constr
_refine_ls_matrix_type full
_refine_ls_number_parameters 183
_refine_ls_number_reflns 2222
_refine_ls_number_restraints 0
_refine_ls_restrained_S_all 0.994
_refine_ls_R_factor_all 0.0585
_refine_ls_R_factor_gt 0.0400
_refine_ls_shift/su_max 0.002
_refine_ls_shift/su_mean 0.000
_refine_ls_structure_factor_coef Fsqd
_refine_ls_weighting_details 'calc w=1/[\s^2^(Fo^2^)+(0.0797P)^2^+0.0000P] where P=(Fo^2^+2Fc^2^)/3'
_refine_ls_weighting_scheme calc
_refine_ls_wR_factor_gt 0.1187
_refine_ls_wR_factor_ref 0.1278
_reflns_number_gt 1504
_reflns_number_total 2222
_reflns_threshold_expression I>2sigma(I)
_cod_data_source_file ng5053.cif
_cod_data_source_block I
_cod_original_sg_symbol_Hall -P2yn
_cod_original_sg_symbol_H-M 'P 21/n'
_cod_database_code 2227849
_cod_database_fobs_code 2227849

loop_
_symmetry_equiv_pos_as_xyz
'x, y, z'
'-x+1/2, y+1/2, -z+1/2'
'-x, -y, -z'
'x-1/2, -y-1/2, z-1/2'

loop_
_atom_site_type_symbol
_atom_site_label
_atom_site_fract_x
_atom_site_fract_y
_atom_site_fract_z
_atom_site_U_iso_or_equiv
_atom_site_adp_type
_atom_site_calc_flag
_atom_site_refinement_flags
_atom_site_occupancy
_atom_site_disorder_assembly
_atom_site_disorder_group
O O7 0.58576(13) 0.7941(2) 0.06388(8) 0.0563(4) Uani d . 1 . .
O O6 0.46538(12) 0.5959(2) 0.10843(9) 0.0629(4) Uani d . 1 . .
O O5 0.53637(13) 0.2679(2) 0.15624(10) 0.0619(4) Uani d . 1 . .
H H5 0.4878 0.3566 0.1405 0.093 Uiso calc R 1 . .
C C4 0.67334(16) 0.4982(3) 0.12215(10) 0.0380(5) Uani d . 1 . .
N N1 0.36966(14) 0.9772(2) 0.05657(9) 0.0447(4) Uani d . 1 . .
H H1D 0.3660 1.0893 0.0297 0.054 Uiso calc R 1 . .
H H1C 0.4417 0.9169 0.0593 0.054 Uiso calc R 1 . .
C C5 0.65122(17) 0.3202(3) 0.15274(11) 0.0407(5) Uani d . 1 . .
N N3 0.10748(16) 0.9419(3) 0.10825(12) 0.0580(5) Uani d . 1 . .
C C10 0.56810(18) 0.6383(3) 0.09534(11) 0.0439(5) Uani d . 1 . .
C C3 0.34209(17) 0.9937(3) 0.13919(11) 0.0471(5) Uani d . 1 . .
H H3B 0.3181 1.1211 0.1514 0.056 Uiso calc R 1 . .
H H3A 0.4075 0.9437 0.1854 0.056 Uiso calc R 1 . .
C C2 0.23289(16) 0.8586(3) 0.10855(11) 0.0412(5) Uani d . 1 . .
C C6 0.7486(2) 0.1923(3) 0.18100(11) 0.0511(5) Uani d . 1 . .
H H6 0.7340 0.0722 0.2000 0.061 Uiso calc R 1 . .
C C1 0.25748(18) 0.8552(3) 0.02338(11) 0.0479(5) Uani d . 1 . .
H H1A 0.2765 0.7293 0.0061 0.057 Uiso calc R 1 . .
H H1B 0.1928 0.9160 -0.0201 0.057 Uiso calc R 1 . .
C C9 0.79343(18) 0.5449(3) 0.12150(12) 0.0501(5) Uani d . 1 . .
H H9 0.8089 0.6630 0.1010 0.060 Uiso calc R 1 . .
N N2 0.24179(17) 0.6717(3) 0.15310(13) 0.0585(5) Uani d . 1 . .
O O4 0.08623(14) 1.0972(3) 0.07553(11) 0.0771(5) Uani d . 1 . .
C C7 0.8681(2) 0.2457(4) 0.18067(12) 0.0595(6) Uani d . 1 . .
H H7 0.9340 0.1620 0.2011 0.071 Uiso calc R 1 . .
O O3 0.03912(17) 0.8537(3) 0.13847(15) 0.0995(7) Uani d . 1 . .
C C8 0.89002(19) 0.4198(4) 0.15066(13) 0.0594(6) Uani d . 1 . .
H H8 0.9703 0.4534 0.1500 0.071 Uiso calc R 1 . .
O O1 0.19839(17) 0.5345(3) 0.11130(12) 0.0861(6) Uani d . 1 . .
O O2 0.29006(19) 0.6747(3) 0.22818(11) 0.0891(6) Uani d . 1 . .

loop_
_atom_site_aniso_label
_atom_site_aniso_U_11
_atom_site_aniso_U_22
_atom_site_aniso_U_33
_atom_site_aniso_U_12
_atom_site_aniso_U_13
_atom_site_aniso_U_23
O7 0.0650(10) 0.0485(9) 0.0622(9) 0.0038(7) 0.0288(7) 0.0121(7)
O6 0.0415(8) 0.0663(11) 0.0854(11) 0.0040(7) 0.0248(7) 0.0167(8)
O5 0.0492(9) 0.0573(10) 0.0826(11) -0.0109(7) 0.0237(8) 0.0107(8)
C4 0.0390(10) 0.0420(11) 0.0340(9) -0.0047(8) 0.0115(7) -0.0025(8)
N1 0.0432(9) 0.0451(10) 0.0531(9) 0.0044(7) 0.0256(7) 0.0105(7)
C5 0.0418(11) 0.0429(11) 0.0363(9) -0.0046(9) 0.0087(8) -0.0011(8)
N3 0.0432(10) 0.0605(13) 0.0751(12) -0.0041(9) 0.0245(9) -0.0147(10)
C10 0.0500(12) 0.0425(12) 0.0400(10) -0.0027(9) 0.0140(9) 0.0011(9)
C3 0.0407(11) 0.0577(13) 0.0467(10) -0.0116(9) 0.0185(8) -0.0046(9)
C2 0.0330(9) 0.0492(12) 0.0447(10) -0.0038(8) 0.0162(8) -0.0006(9)
C6 0.0633(14) 0.0489(12) 0.0395(10) 0.0057(10) 0.0116(9) 0.0042(9)
C1 0.0484(11) 0.0557(13) 0.0401(10) 0.0045(10) 0.0131(8) -0.0021(9)
C9 0.0450(11) 0.0535(13) 0.0546(12) -0.0094(10) 0.0183(9) -0.0029(10)
N2 0.0551(11) 0.0572(13) 0.0725(13) -0.0050(9) 0.0333(10) 0.0088(10)
O4 0.0646(11) 0.0716(12) 0.0967(13) 0.0169(9) 0.0250(9) -0.0032(10)
C7 0.0537(14) 0.0751(17) 0.0443(11) 0.0211(12) 0.0041(10) -0.0059(11)
O3 0.0672(11) 0.0869(14) 0.173(2) -0.0139(10) 0.0806(13) -0.0085(13)
C8 0.0367(11) 0.0786(17) 0.0633(13) -0.0060(11) 0.0147(10) -0.0108(12)
O1 0.0896(13) 0.0543(11) 0.1241(16) -0.0227(9) 0.0458(11) -0.0050(10)
O2 0.1054(14) 0.1075(15) 0.0614(11) 0.0001(11) 0.0347(10) 0.0311(10)

loop_
_atom_type_symbol
_atom_type_description
_atom_type_scat_dispersion_real
_atom_type_scat_dispersion_imag
_atom_type_scat_source
C C 0.0033 0.0016 'International Tables Vol C Tables 4.2.6.8 and 6.1.1.4'
H H 0.0000 0.0000 'International Tables Vol C Tables 4.2.6.8 and 6.1.1.4'
N N 0.0061 0.0033 'International Tables Vol C Tables 4.2.6.8 and 6.1.1.4'
O O 0.0106 0.0060 'International Tables Vol C Tables 4.2.6.8 and 6.1.1.4'

loop_
_geom_angle_atom_site_label_1
_geom_angle_atom_site_label_2
_geom_angle_atom_site_label_3
_geom_angle_site_symmetry_1
_geom_angle_site_symmetry_3
_geom_angle
_geom_angle_publ_flag
C5 O5 H5 . . 109.5 ?
C9 C4 C5 . . 118.95(17) ?
C9 C4 C10 . . 121.59(17) ?
C5 C4 C10 . . 119.37(16) ?
C1 N1 C3 . . 91.18(13) ?
C1 N1 H1D . . 113.4 ?
C3 N1 H1D . . 113.4 ?
C1 N1 H1C . . 113.4 ?
C3 N1 H1C . . 113.4 ?
H1D N1 H1C . . 110.7 ?
O5 C5 C6 . . 118.36(17) ?
O5 C5 C4 . . 121.62(16) ?
C6 C5 C4 . . 120.02(17) ?
O3 N3 O4 . . 125.8(2) ?
O3 N3 C2 . . 119.7(2) ?
O4 N3 C2 . . 114.47(17) ?
O7 C10 O6 . . 122.29(18) ?
O7 C10 C4 . . 119.66(17) ?
O6 C10 C4 . . 118.00(17) ?
N1 C3 C2 . . 89.56(14) ?
N1 C3 H3B . . 113.7 ?
C2 C3 H3B . . 113.7 ?
N1 C3 H3A . . 113.7 ?
C2 C3 H3A . . 113.7 ?
H3B C3 H3A . . 111.0 ?
N2 C2 N3 . . 105.92(15) ?
N2 C2 C1 . . 116.46(16) ?
N3 C2 C1 . . 114.04(15) ?
N2 C2 C3 . . 116.25(16) ?
N3 C2 C3 . . 114.66(16) ?
C1 C2 C3 . . 89.36(14) ?
C7 C6 C5 . . 119.3(2) ?
C7 C6 H6 . . 120.3 ?
C5 C6 H6 . . 120.3 ?
N1 C1 C2 . . 89.66(13) ?
N1 C1 H1A . . 113.7 ?
C2 C1 H1A . . 113.7 ?
N1 C1 H1B . . 113.7 ?
C2 C1 H1B . . 113.7 ?
H1A C1 H1B . . 110.9 ?
C8 C9 C4 . . 121.03(19) ?
C8 C9 H9 . . 119.5 ?
C4 C9 H9 . . 119.5 ?
O1 N2 O2 . . 126.9(2) ?
O1 N2 C2 . . 116.75(19) ?
O2 N2 C2 . . 116.36(19) ?
C8 C7 C6 . . 120.8(2) ?
C8 C7 H7 . . 119.6 ?
C6 C7 H7 . . 119.6 ?
C7 C8 C9 . . 119.87(19) ?
C7 C8 H8 . . 120.1 ?
C9 C8 H8 . . 120.1 ?

loop_
_geom_bond_atom_site_label_1
_geom_bond_atom_site_label_2
_geom_bond_site_symmetry_2
_geom_bond_distance
_geom_bond_publ_flag
O7 C10 . 1.251(2) ?
O6 C10 . 1.261(2) ?
O5 C5 . 1.351(2) ?
O5 H5 . 0.8200 ?
C4 C9 . 1.384(3) ?
C4 C5 . 1.396(2) ?
C4 C10 . 1.503(3) ?
N1 C1 . 1.493(2) ?
N1 C3 . 1.495(2) ?
N1 H1D . 0.9000 ?
N1 H1C . 0.9000 ?
C5 C6 . 1.389(3) ?
N3 O3 . 1.196(2) ?
N3 O4 . 1.212(2) ?
N3 C2 . 1.517(2) ?
C3 C2 . 1.518(3) ?
C3 H3B . 0.9700 ?
C3 H3A . 0.9700 ?
C2 N2 . 1.496(3) ?
C2 C1 . 1.518(3) ?
C6 C7 . 1.388(3) ?
C6 H6 . 0.9300 ?
C1 H1A . 0.9700 ?
C1 H1B . 0.9700 ?
C9 C8 . 1.372(3) ?
C9 H9 . 0.9300 ?
N2 O1 . 1.208(2) ?
N2 O2 . 1.219(2) ?
C7 C8 . 1.367(3) ?
C7 H7 . 0.9300 ?
C8 H8 . 0.9300 ?

loop_
_geom_hbond_atom_site_label_D
_geom_hbond_atom_site_label_H
_geom_hbond_atom_site_label_A
_geom_hbond_site_symmetry_A
_geom_hbond_distance_DH
_geom_hbond_distance_HA
_geom_hbond_distance_DA
_geom_hbond_angle_DHA
N1 H1C O6 . 0.90 2.38 2.922(2) 118.3
N1 H1C O7 . 0.90 1.81 2.708(2) 179.4
N1 H1D O7 3_675 0.90 1.96 2.720(2) 140.7

loop_
_geom_torsion_atom_site_label_1
_geom_torsion_atom_site_label_2
_geom_torsion_atom_site_label_3
_geom_torsion_atom_site_label_4
_geom_torsion_site_symmetry_1
_geom_torsion_site_symmetry_2
_geom_torsion_site_symmetry_3
_geom_torsion_site_symmetry_4
_geom_torsion
_geom_torsion_publ_flag
C9 C4 C5 O5 . . . . 178.87(17) ?
C10 C4 C5 O5 . . . . 2.3(2) ?
C9 C4 C5 C6 . . . . -0.7(3) ?
C10 C4 C5 C6 . . . . -177.31(16) ?
C9 C4 C10 O7 . . . . 7.2(3) ?
C5 C4 C10 O7 . . . . -176.32(16) ?
C9 C4 C10 O6 . . . . -170.31(17) ?
C5 C4 C10 O6 . . . . 6.2(2) ?
C1 N1 C3 C2 . . . . 3.71(14) ?
O3 N3 C2 N2 . . . . -1.8(2) ?
O4 N3 C2 N2 . . . . 178.59(17) ?
O3 N3 C2 C1 . . . . 127.6(2) ?
O4 N3 C2 C1 . . . . -52.0(2) ?
O3 N3 C2 C3 . . . . -131.4(2) ?
O4 N3 C2 C3 . . . . 49.0(2) ?
N1 C3 C2 N2 . . . . 115.79(17) ?
N1 C3 C2 N3 . . . . -119.95(17) ?
N1 C3 C2 C1 . . . . -3.65(14) ?
O5 C5 C6 C7 . . . . -177.77(16) ?
C4 C5 C6 C7 . . . . 1.8(3) ?
C3 N1 C1 C2 . . . . -3.71(15) ?
N2 C2 C1 N1 . . . . -115.59(16) ?
N3 C2 C1 N1 . . . . 120.51(16) ?
C3 C2 C1 N1 . . . . 3.65(14) ?
C5 C4 C9 C8 . . . . -0.3(3) ?
C10 C4 C9 C8 . . . . 176.18(17) ?
N3 C2 N2 O1 . . . . 87.1(2) ?
C1 C2 N2 O1 . . . . -40.8(2) ?
C3 C2 N2 O1 . . . . -144.22(18) ?
N3 C2 N2 O2 . . . . -91.5(2) ?
C1 C2 N2 O2 . . . . 140.53(18) ?
C3 C2 N2 O2 . . . . 37.1(2) ?
C5 C6 C7 C8 . . . . -1.9(3) ?
C6 C7 C8 C9 . . . . 0.9(3) ?
C4 C9 C8 C7 . . . . 0.2(3) ?
